data_1560771
loop_
_publ_author_name
'Smaha, Rebecca W.'
'He, Wei'
'Sheckelton, John P.'
'Wen, Jiajia'
'Lee, Young S.'

_publ_section_title
;
 Synthesis-dependent properties of barlowite and Zn-substituted barlowite
;
_journal_name_full 'Journal of Solid State Chemistry'
_journal_page_first 123
_journal_page_last 129
_journal_paper_doi 10.1016/j.jssc.2018.08.016
_journal_volume 268
_journal_year 2018
_chemical_formula_moiety '1(Br1), Cu3.67 H6 O6 Zn0.33, 1(F1)'
_chemical_formula_sum 'Br Cu3.67 F H6 O6 Zn0.34'
_chemical_formula_weight 455.73
_space_group_crystal_system hexagonal
_space_group_IT_number 194
_space_group_name_Hall '-P 6c 2c'
_space_group_name_H-M_alt 'P 63/m m c'
_atom_sites_solution_hydrogens difmap
_cell_angle_alpha 90
_cell_angle_beta 90
_cell_angle_gamma 120
_cell_formula_units_Z 2
_cell_length_a 6.6680(4)
_cell_length_b 6.6680(4)
_cell_length_c 9.3036(6)
_cell_measurement_reflns_used 5358
_cell_measurement_temperature 296(2)
_cell_measurement_theta_max 26.255
_cell_measurement_theta_min 2.414
_cell_volume 358.24(4)
_computing_cell_refinement 'SAINT V8.38A (?, 2016)'
_computing_data_reduction 'SAINT V8.38A (?, 2016)'
_computing_molecular_graphics 'Olex2 (Dolomanov et al., 2009)'
_computing_publication_material 'Olex2 (Dolomanov et al., 2009)'
_computing_structure_refinement 'XL (Sheldrick, 2008)'
_diffrn_ambient_temperature 296.15
_diffrn_measured_fraction_theta_full 1.000
_diffrn_measured_fraction_theta_max 1.000
_diffrn_measurement_device_type 'Bruker APEX-II CCD'
_diffrn_measurement_method '\f and \w scans'
_diffrn_radiation_type synchrotron
_diffrn_radiation_wavelength 0.41328
_diffrn_reflns_av_R_equivalents 0.1297
_diffrn_reflns_av_unetI/netI 0.0398
_diffrn_reflns_Laue_measured_fraction_full 1.000
_diffrn_reflns_Laue_measured_fraction_max 1.000
_diffrn_reflns_limit_h_max 13
_diffrn_reflns_limit_h_min -12
_diffrn_reflns_limit_k_max 13
_diffrn_reflns_limit_k_min -10
_diffrn_reflns_limit_l_max 18
_diffrn_reflns_limit_l_min -18
_diffrn_reflns_number 21380
_diffrn_reflns_point_group_measured_fraction_full 1.000
_diffrn_reflns_point_group_measured_fraction_max 1.000
_diffrn_reflns_theta_full 14.357
_diffrn_reflns_theta_max 24.411
_diffrn_reflns_theta_min 2.051
_diffrn_standards_number 0
_exptl_absorpt_coefficient_mu 3.928
_exptl_absorpt_correction_T_max 0.9583
_exptl_absorpt_correction_T_min 0.7492
_exptl_absorpt_correction_type multi-scan
_exptl_absorpt_process_details
;  
 'SADABS-2016/2 (Bruker,2016/2) was used for absorption correction. 
wR2(int) was 0.1357 before and 0.1034 after correction. The Ratio 
of minimum to maximum transmission is 0.7818. The \l/2 correction 
factor is Not present.'
;
_exptl_crystal_colour 'clear bluish green'
_exptl_crystal_colour_lustre clear
_exptl_crystal_colour_modifier bluish
_exptl_crystal_colour_primary green
_exptl_crystal_density_diffrn 4.225
_exptl_crystal_description hexagonal
_exptl_crystal_F_000 429
_exptl_crystal_size_max 0.07
_exptl_crystal_size_mid 0.06
_exptl_crystal_size_min 0.03
_refine_diff_density_max 1.967
_refine_diff_density_min -1.630
_refine_diff_density_rms 0.336
_refine_ls_extinction_coef 0.062(8)
_refine_ls_extinction_expression Fc^*^=kFc[1+0.001xFc^2^\l^3^/sin(2\q)]^-1/4^
_refine_ls_extinction_method 'SHELXL-2014/7 (Sheldrick 2014'
_refine_ls_goodness_of_fit_ref 1.155
_refine_ls_hydrogen_treatment refxyz
_refine_ls_matrix_type full
_refine_ls_number_parameters 22
_refine_ls_number_reflns 614
_refine_ls_number_restraints 1
_refine_ls_restrained_S_all 1.156
_refine_ls_R_factor_all 0.0349
_refine_ls_R_factor_gt 0.0328
_refine_ls_shift/su_max 0.000
_refine_ls_shift/su_mean 0.000
_refine_ls_structure_factor_coef Fsqd
_refine_ls_weighting_details 'w=1/[\s^2^(Fo^2^)+(0.0345P)^2^+0.1910P] where P=(Fo^2^+2Fc^2^)/3'
_refine_ls_weighting_scheme calc
_refine_ls_wR_factor_gt 0.0771
_refine_ls_wR_factor_ref 0.0786
_reflns_Friedel_coverage 0.000
_reflns_Friedel_fraction_full .
_reflns_Friedel_fraction_max .
_reflns_number_gt 556
_reflns_number_total 614
_reflns_threshold_expression 'I > 2\s(I)'
_cod_data_source_file JSSC-2018-268-123.cif
_cod_data_source_block 'data_Zn-2disorder_RS109'
_cod_original_cell_volume 358.24(5)
_cod_original_formula_sum 'Br Cu3.67 H6 F O6 Zn0.34'
_cod_database_code 1560771
_shelx_space_group_comment
;
The symmetry employed for this shelxl refinement is uniquely defined
by the following loop, which should always be used as a source of
symmetry information in preference to the above space-group names.
They are only intended as comments.
;
_shelx_estimated_absorpt_t_max 0.891
_shelx_estimated_absorpt_t_min 0.771
_olex2_refinement_description
;
1. Fixed Uiso
 At 1.5 times of:
  All Zn(H) groups
2. Shared sites
{Cu2, Zn1}
3. Restrained distances
 O1-H1
 0.9 with sigma of 0.02
4. Uiso/Uaniso restraints and constraints
Uanis(Cu2) = Uanis(Zn1)
5. Others
 Fixed Sof: Zn1(0.02778) Cu2(0.05556)
;

loop_
_space_group_symop_operation_xyz
'x, y, z'
'-y, x-y, z'
'-x+y, -x, z'
'-x, -y, z+1/2'
'y, -x+y, z+1/2'
'x-y, x, z+1/2'
'y, x, -z'
'x-y, -y, -z'
'-x, -x+y, -z'
'-y, -x, -z+1/2'
'-x+y, y, -z+1/2'
'x, x-y, -z+1/2'
'-x, -y, -z'
'y, -x+y, -z'
'x-y, x, -z'
'x, y, -z-1/2'
'-y, x-y, -z-1/2'
'-x+y, -x, -z-1/2'
'-y, -x, z'
'-x+y, y, z'
'x, x-y, z'
'y, x, z-1/2'
'x-y, -y, z-1/2'
'-x, -x+y, z-1/2'

loop_
_atom_site_label
_atom_site_type_symbol
_atom_site_fract_x
_atom_site_fract_y
_atom_site_fract_z
_atom_site_U_iso_or_equiv
_atom_site_adp_type
_atom_site_occupancy
_atom_site_site_symmetry_order
_atom_site_calc_flag
_atom_site_refinement_flags_posn
_atom_site_refinement_flags_adp
_atom_site_refinement_flags_occupancy
_atom_site_disorder_assembly
_atom_site_disorder_group
Br1 Br 0.6667 0.3333 0.7500 0.01500(11) Uani 1 12 d S T P . .
Zn1 Zn 0.35924(9) 0.71849(19) 0.7500 0.0193(3) Uani 0.1111 4 d S T P A 1
H1 H 0.1322(19) 0.264(4) 0.629(3) 0.029 Uiso 1 2 d DRS T P . .
Cu1 Cu 0.5000 0.5000 0.5000 0.01055(9) Uani 1 4 d S T P A .
Cu2 Cu 0.35924(9) 0.71849(19) 0.7500 0.0193(3) Uani 0.2222 4 d S T P A 2
O1 O 0.20210(10) 0.40420(19) 0.59210(11) 0.01022(17) Uani 1 2 d DS T P . .
F1 F 0.0000 0.0000 0.7500 0.0201(6) Uani 1 12 d S T P . .

loop_
_atom_site_aniso_label
_atom_site_aniso_U_11
_atom_site_aniso_U_22
_atom_site_aniso_U_33
_atom_site_aniso_U_23
_atom_site_aniso_U_13
_atom_site_aniso_U_12
Br1 0.01671(13) 0.01671(13) 0.01157(15) 0.000 0.000 0.00835(7)
Zn1 0.0150(3) 0.0476(8) 0.0062(2) 0.000 0.000 0.0238(4)
Cu1 0.00834(11) 0.00834(11) 0.01542(15) -0.00170(3) 0.00170(3) 0.00450(9)
Cu2 0.0150(3) 0.0476(8) 0.0062(2) 0.000 0.000 0.0238(4)
O1 0.0089(3) 0.0092(4) 0.0126(4) 0.0015(3) 0.00076(14) 0.00462(19)
F1 0.0159(8) 0.0159(8) 0.0284(16) 0.000 0.000 0.0080(4)

loop_
_atom_type_symbol
_atom_type_description
_atom_type_scat_dispersion_real
_atom_type_scat_dispersion_imag
_atom_type_scat_source
Br Br 0.2860 0.9640 'International Tables Vol C Tables 4.2.6.8 and 6.1.1.4'
Cu Cu 0.2470 0.4710 'International Tables Vol C Tables 4.2.6.8 and 6.1.1.4'
F F 0.0040 0.0030 'International Tables Vol C Tables 4.2.6.8 and 6.1.1.4'
H H 0.0000 0.0000 'International Tables Vol C Tables 4.2.6.8 and 6.1.1.4'
O O 0.0020 0.0020 'International Tables Vol C Tables 4.2.6.8 and 6.1.1.4'
Zn Zn 0.2600 0.5370 'International Tables Vol C Tables 4.2.6.8 and 6.1.1.4'

loop_
_geom_angle_atom_site_label_1
_geom_angle_atom_site_label_2
_geom_angle_atom_site_label_3
_geom_angle
_geom_angle_site_symmetry_1
_geom_angle_site_symmetry_3
Zn1 Zn1 Zn1 60.0 3_565 2_665
Zn1 Zn1 Cu1 119.743(15) 3_565 2_665
Zn1 Zn1 Cu1 119.744(15) 2_665 2_665
Zn1 Zn1 Cu1 119.743(15) 3_565 5_565
Zn1 Zn1 Cu1 119.744(15) 2_665 5_565
Zn1 Zn1 O1 82.64(3) 3_565 17_667
Zn1 Zn1 O1 121.39(4) 3_565 3_565
Zn1 Zn1 O1 47.69(2) 3_565 16_557
Zn1 Zn1 O1 121.39(4) 2_665 17_667
Zn1 Zn1 O1 121.39(4) 3_565 18_567
Zn1 Zn1 O1 82.64(3) 3_565 2_665
Zn1 Zn1 O1 47.69(2) 2_665 16_557
Zn1 Zn1 O1 121.39(3) 2_665 2_665
Zn1 Zn1 O1 82.64(3) 2_665 3_565
Zn1 Zn1 O1 47.69(2) 3_565 .
Zn1 Zn1 O1 47.69(2) 2_665 .
Zn1 Zn1 O1 82.64(3) 2_665 18_567
Cu1 Zn1 Cu1 110.10(4) 5_565 2_665
O1 Zn1 Cu1 43.52(2) 2_665 2_665
O1 Zn1 Cu1 43.52(2) 17_667 5_565
O1 Zn1 Cu1 117.74(4) 2_665 5_565
O1 Zn1 Cu1 163.94(4) 16_557 2_665
O1 Zn1 Cu1 117.74(4) 18_567 2_665
O1 Zn1 Cu1 117.74(4) 17_667 2_665
O1 Zn1 Cu1 163.94(4) . 5_565
O1 Zn1 Cu1 85.96(3) . 2_665
O1 Zn1 Cu1 117.74(4) 3_565 5_565
O1 Zn1 Cu1 43.52(2) 3_565 2_665
O1 Zn1 Cu1 43.52(2) 18_567 5_565
O1 Zn1 Cu1 85.96(3) 16_557 5_565
O1 Zn1 O1 80.92(5) 18_567 17_667
O1 Zn1 O1 129.28(4) 3_565 16_557
O1 Zn1 O1 77.97(6) . 16_557
O1 Zn1 O1 93.15(6) 3_565 18_567
O1 Zn1 O1 73.70(4) 17_667 16_557
O1 Zn1 O1 73.70(4) 3_565 .
O1 Zn1 O1 80.92(5) 3_565 2_665
O1 Zn1 O1 129.28(4) 18_567 .
O1 Zn1 O1 73.70(4) 18_567 16_557
O1 Zn1 O1 129.28(4) 17_667 .
O1 Zn1 O1 129.28(4) 2_665 16_557
O1 Zn1 O1 73.70(4) 2_665 .
O1 Zn1 O1 153.79(6) 18_567 2_665
O1 Zn1 O1 153.79(6) 3_565 17_667
O1 Zn1 O1 93.15(6) 17_667 2_665
Zn1 Cu1 Zn1 180.0 15_656 3_565
Cu2 Cu1 Cu2 180.0 3_565 15_656
O1 Cu1 Zn1 45.45(3) . 3_565
O1 Cu1 Zn1 45.45(3) 2_665 3_565
O1 Cu1 Zn1 134.55(3) 14_556 3_565
O1 Cu1 Zn1 134.55(3) 2_665 15_656
O1 Cu1 Zn1 134.55(3) 13_666 3_565
O1 Cu1 Zn1 45.45(3) 13_666 15_656
O1 Cu1 Zn1 134.55(3) . 15_656
O1 Cu1 Zn1 45.45(3) 14_556 15_656
O1 Cu1 Cu2 134.55(3) 2_665 15_656
O1 Cu1 Cu2 45.45(3) . 3_565
O1 Cu1 Cu2 134.55(3) 14_556 3_565
O1 Cu1 Cu2 45.45(3) 13_666 15_656
O1 Cu1 Cu2 45.45(3) 14_556 15_656
O1 Cu1 Cu2 134.55(3) 13_666 3_565
O1 Cu1 Cu2 45.45(3) 2_665 3_565
O1 Cu1 Cu2 134.55(3) . 15_656
O1 Cu1 O1 180.000(19) 14_556 2_665
O1 Cu1 O1 180.0 13_666 .
O1 Cu1 O1 95.61(6) 14_556 .
O1 Cu1 O1 84.39(6) 14_556 13_666
O1 Cu1 O1 95.61(6) 2_665 13_666
O1 Cu1 O1 84.39(6) 2_665 .
Cu1 Cu2 Cu1 110.10(4) 5_565 2_665
Cu2 Cu2 Cu1 119.744(15) 2_665 2_665
Cu2 Cu2 Cu1 119.743(15) 3_565 2_665
Cu2 Cu2 Cu1 119.743(15) 3_565 5_565
Cu2 Cu2 Cu1 119.744(15) 2_665 5_565
Cu2 Cu2 Cu2 60.0 3_565 2_665
Cu2 Cu2 O1 82.64(3) 2_665 3_565
Cu2 Cu2 O1 47.69(2) 2_665 16_557
Cu2 Cu2 O1 82.64(3) 2_665 18_567
Cu2 Cu2 O1 47.69(2) 3_565 16_557
Cu2 Cu2 O1 121.39(4) 3_565 18_567
Cu2 Cu2 O1 121.39(4) 3_565 3_565
Cu2 Cu2 O1 47.69(2) 3_565 .
Cu2 Cu2 O1 82.64(3) 3_565 2_665
Cu2 Cu2 O1 82.64(3) 3_565 17_667
Cu2 Cu2 O1 121.39(3) 2_665 2_665
Cu2 Cu2 O1 121.39(4) 2_665 17_667
Cu2 Cu2 O1 47.69(2) 2_665 .
O1 Cu2 Cu1 117.74(4) 3_565 5_565
O1 Cu2 Cu1 43.52(2) 2_665 2_665
O1 Cu2 Cu1 117.74(4) 18_567 2_665
O1 Cu2 Cu1 43.52(2) 17_667 5_565
O1 Cu2 Cu1 163.94(4) 16_557 2_665
O1 Cu2 Cu1 117.74(4) 2_665 5_565
O1 Cu2 Cu1 117.74(4) 17_667 2_665
O1 Cu2 Cu1 163.94(4) . 5_565
O1 Cu2 Cu1 85.96(3) . 2_665
O1 Cu2 Cu1 85.96(3) 16_557 5_565
O1 Cu2 Cu1 43.52(2) 3_565 2_665
O1 Cu2 Cu1 43.52(2) 18_567 5_565
O1 Cu2 O1 73.70(4) 3_565 .
O1 Cu2 O1 73.70(4) 17_667 16_557
O1 Cu2 O1 153.79(6) 18_567 2_665
O1 Cu2 O1 129.28(4) 17_667 .
O1 Cu2 O1 77.97(6) . 16_557
O1 Cu2 O1 73.70(4) 2_665 .
O1 Cu2 O1 73.70(4) 18_567 16_557
O1 Cu2 O1 93.15(6) 3_565 18_567
O1 Cu2 O1 129.28(4) 2_665 16_557
O1 Cu2 O1 129.28(4) 3_565 16_557
O1 Cu2 O1 80.92(5) 3_565 2_665
O1 Cu2 O1 93.15(6) 17_667 2_665
O1 Cu2 O1 129.28(4) 18_567 .
O1 Cu2 O1 153.79(6) 3_565 17_667
O1 Cu2 O1 80.92(5) 18_567 17_667
Zn1 O1 Zn1 14.72(6) 2_665 3_565
Zn1 O1 Zn1 10.92(4) 3_565 .
Zn1 O1 Zn1 10.92(4) 2_665 .
Zn1 O1 H1 118(2) . .
Zn1 O1 H1 109(2) 3_565 .
Zn1 O1 H1 109(2) 2_665 .
Cu1 O1 Zn1 103.68(5) . 2_665
Cu1 O1 Zn1 91.03(4) 3_565 2_665
Cu1 O1 Zn1 93.20(4) 3_565 .
Cu1 O1 Zn1 103.68(5) 3_565 3_565
Cu1 O1 Zn1 91.03(4) . 3_565
Cu1 O1 Zn1 93.20(4) . .
Cu1 O1 H1 115.7(7) . .
Cu1 O1 H1 115.7(7) 3_565 .
Cu1 O1 Cu1 117.08(5) 3_565 .
Cu1 O1 Cu2 103.68(5) 3_565 3_565
Cu1 O1 Cu2 93.20(4) . .
Cu1 O1 Cu2 91.03(4) . 3_565
Cu1 O1 Cu2 93.20(4) 3_565 .
Cu1 O1 Cu2 103.68(5) . 2_665
Cu1 O1 Cu2 91.03(4) 3_565 2_665
Cu2 O1 H1 109(2) 2_665 .
Cu2 O1 H1 118(2) . .
Cu2 O1 H1 109(2) 3_565 .
Cu2 O1 Cu2 10.92(4) 3_565 .
Cu2 O1 Cu2 14.72(6) 2_665 3_565
Cu2 O1 Cu2 10.92(4) 2_665 .

loop_
_geom_bond_atom_site_label_1
_geom_bond_atom_site_label_2
_geom_bond_distance
_geom_bond_site_symmetry_2
Zn1 Zn1 0.5183(19) 3_565
Zn1 Zn1 0.5183(19) 2_665
Zn1 Cu1 2.8377(6) 2_665
Zn1 Cu1 2.8377(6) 5_565
Zn1 O1 2.0226(11) 3_565
Zn1 O1 2.3349(14) 16_557
Zn1 O1 2.3349(14) .
Zn1 O1 2.0226(11) 18_567
Zn1 O1 2.0227(11) 17_667
Zn1 O1 2.0227(11) 2_665
Cu1 Zn1 2.8377(6) 3_565
Cu1 Zn1 2.8377(6) 15_656
Cu1 Cu2 2.8377(6) 3_565
Cu1 Cu2 2.8377(6) 15_656
Cu1 O1 1.9543(6) 13_666
Cu1 O1 1.9543(6) .
Cu1 O1 1.9543(6) 2_665
Cu1 O1 1.9543(6) 14_556
Cu2 Cu1 2.8377(6) 5_565
Cu2 Cu1 2.8377(6) 2_665
Cu2 Cu2 0.5183(19) 2_665
Cu2 Cu2 0.5183(19) 3_565
Cu2 O1 2.3349(14) 16_557
Cu2 O1 2.0226(11) 18_567
Cu2 O1 2.3349(14) .
Cu2 O1 2.0227(11) 2_665
Cu2 O1 2.0226(11) 3_565
Cu2 O1 2.0227(11) 17_667
O1 Zn1 2.0227(11) 3_565
O1 Zn1 2.0227(11) 2_665
O1 H1 0.879(18) .
O1 Cu1 1.9543(6) 3_565
O1 Cu2 2.0227(11) 2_665
O1 Cu2 2.0227(11) 3_565
